data_7008850
loop_
_publ_author_name
'Jones, Jamie N.'
'Moore, Jennifer A.'
'Cowley, Alan H.'
'Macdonald, Charles L. B.'

_publ_section_title
;
 Group 14 triple-decker cations.
;
_journal_issue 24
_journal_name_full 'Dalton transactions (Cambridge, England : 2003)'
_journal_page_first 3846
_journal_page_last 3851
_journal_paper_doi 10.1039/b510337a
_journal_year 2005
_chemical_formula_moiety 'C24 B F20, C10 H15, 2 (C10 H15 Sn)'
_chemical_formula_sum 'C54 H45 B F20 Sn2'
_chemical_formula_weight 1322.09
_space_group_IT_number 15
_symmetry_cell_setting monoclinic
_symmetry_space_group_name_Hall '-C 2yc'
_symmetry_space_group_name_H-M 'C 1 2/c 1'
_atom_sites_solution_hydrogens geom
_atom_sites_solution_primary direct
_atom_sites_solution_secondary difmap
_audit_creation_method
;
manual editing of the .cif file
created by SHELXTL Ver. 6.10
;
_cell_angle_alpha 90
_cell_angle_beta 114.259(5)
_cell_angle_gamma 90
_cell_formula_units_Z 4
_cell_length_a 22.138(5)
_cell_length_b 14.955(5)
_cell_length_c 17.097(5)
_cell_measurement_temperature 123(2)
_cell_volume 5161(3)
_computing_cell_refinement 'Collect software, Nonius B.V. 1998'
_computing_data_collection 'Collect software, Nonius B.V. 1998'
_computing_data_reduction
;
DENZO and Scalepack (Otwinoski and Minor, 1997)
;
_computing_molecular_graphics 'XP SHELXTL/PC, Siemens Analytical'
_computing_structure_refinement 'XL SHELXTL/PC, Siemens Analytical'
_computing_structure_solution
;
SIR97 - Altomare A., Burla M.C., Camalli M., Cascarano G.L., Giacovazzo C.,
Guagliardi A., Moliterni A.G.G., Polidori G.,Spagna R.
;
_diffrn_ambient_temperature 153(2)
_diffrn_measured_fraction_theta_full 0.994
_diffrn_measured_fraction_theta_max 0.994
_diffrn_measurement_device_type 'Nonius Kappa CCD'
_diffrn_measurement_method \w-scan
_diffrn_radiation_monochromator graphite
_diffrn_radiation_source 'fine-focus sealed tube'
_diffrn_radiation_type MoK\a
_diffrn_radiation_wavelength 0.71069
_diffrn_reflns_av_R_equivalents 0.0383
_diffrn_reflns_av_sigmaI/netI 0.0379
_diffrn_reflns_limit_h_max 28
_diffrn_reflns_limit_h_min -28
_diffrn_reflns_limit_k_max 19
_diffrn_reflns_limit_k_min -19
_diffrn_reflns_limit_l_max 17
_diffrn_reflns_limit_l_min -22
_diffrn_reflns_number 26112
_diffrn_reflns_theta_full 27.44
_diffrn_reflns_theta_max 27.44
_diffrn_reflns_theta_min 3.02
_exptl_absorpt_coefficient_mu 1.078
_exptl_absorpt_correction_type none
_exptl_crystal_colour yellow
_exptl_crystal_density_diffrn 1.702
_exptl_crystal_density_method 'not measured'
_exptl_crystal_description block
_exptl_crystal_F_000 2616
_exptl_crystal_size_max .14
_exptl_crystal_size_mid .12
_exptl_crystal_size_min .1
_refine_diff_density_max 0.460
_refine_diff_density_min -0.698
_refine_diff_density_rms 0.087
_refine_ls_extinction_method none
_refine_ls_goodness_of_fit_ref 1.163
_refine_ls_hydrogen_treatment constr
_refine_ls_matrix_type full
_refine_ls_number_parameters 357
_refine_ls_number_reflns 5869
_refine_ls_number_restraints 0
_refine_ls_restrained_S_all 1.163
_refine_ls_R_factor_all 0.0575
_refine_ls_R_factor_gt 0.0424
_refine_ls_shift/su_max 0.001
_refine_ls_shift/su_mean 0.000
_refine_ls_structure_factor_coef Fsqd
_refine_ls_weighting_details 'calc w=1/[\s^2^(Fo^2^)+(0.0270P)^2^+23.6892P] where P=(Fo^2^+2Fc^2^)/3'
_refine_ls_weighting_scheme calc
_refine_ls_wR_factor_gt 0.0948
_refine_ls_wR_factor_ref 0.0987
_reflns_number_gt 4894
_reflns_number_total 5869
_reflns_threshold_expression >2sigma(I)
_cod_data_source_file b510337a.txt
_cod_data_source_block Compound_3
_cod_original_sg_symbol_Hall -C2yc
_cod_original_sg_symbol_H-M C2/c
_cod_database_code 7008850

loop_
_symmetry_equiv_pos_as_xyz
'x, y, z'
'-x, y, -z+1/2'
'x+1/2, y+1/2, z'
'-x+1/2, y+1/2, -z+1/2'
'-x, -y, -z'
'x, -y, z-1/2'
'-x+1/2, -y+1/2, -z'
'x+1/2, -y+1/2, z-1/2'

loop_
_atom_site_label
_atom_site_type_symbol
_atom_site_fract_x
_atom_site_fract_y
_atom_site_fract_z
_atom_site_U_iso_or_equiv
_atom_site_adp_type
_atom_site_occupancy
_atom_site_symmetry_multiplicity
_atom_site_calc_flag
_atom_site_refinement_flags
_atom_site_disorder_assembly
_atom_site_disorder_group
C1 C 0.26395(19) 0.9291(3) 0.7346(3) 0.0329(9) Uani 1 1 d . . .
C2 C 0.24727(19) 0.9087(3) 0.6475(3) 0.0337(8) Uani 1 1 d . . .
C3 C 0.27246(19) 0.9795(3) 0.6125(2) 0.0311(8) Uani 1 1 d . . .
C4 C 0.30272(17) 1.0442(2) 0.6782(2) 0.0292(8) Uani 1 1 d . . .
C5 C 0.29877(18) 1.0120(3) 0.7545(2) 0.0305(8) Uani 1 1 d . . .
C6 C 0.49077(19) 0.8350(3) 0.7051(2) 0.0293(8) Uani 1 1 d . . .
C7 C 0.48451(18) 0.9260(2) 0.6769(2) 0.0264(8) Uani 1 1 d . . .
C8 C 0.5000 0.9828(3) 0.7500 0.0242(10) Uani 1 2 d S . .
C9 C 0.44516(17) 0.4885(2) 0.7594(2) 0.0264(8) Uani 1 1 d . . .
C10 C 0.40865(18) 0.5453(2) 0.6916(2) 0.0293(8) Uani 1 1 d . . .
C11 C 0.36589(19) 0.6113(3) 0.6956(3) 0.0365(9) Uani 1 1 d . . .
C12 C 0.3573(2) 0.6223(3) 0.7698(3) 0.0411(10) Uani 1 1 d . . .
C13 C 0.3911(2) 0.5685(3) 0.8391(3) 0.0394(10) Uani 1 1 d . . .
C14 C 0.43423(18) 0.5045(3) 0.8331(3) 0.0314(8) Uani 1 1 d . . .
C15 C 0.47001(16) 0.3493(2) 0.6671(2) 0.0209(7) Uani 1 1 d . . .
C16 C 0.51355(17) 0.2959(2) 0.6487(2) 0.0251(7) Uani 1 1 d . . .
C17 C 0.49546(19) 0.2366(2) 0.5812(2) 0.0284(8) Uani 1 1 d . . .
C18 C 0.42963(19) 0.2264(2) 0.5278(2) 0.0292(8) Uani 1 1 d . . .
C19 C 0.38399(17) 0.2759(3) 0.5437(2) 0.0269(8) Uani 1 1 d . . .
C20 C 0.40402(17) 0.3343(2) 0.6118(2) 0.0234(7) Uani 1 1 d . . .
C101 C 0.2438(2) 0.8759(4) 0.7943(3) 0.0514(12) Uani 1 1 d . . .
H10A H 0.2015 0.8987 0.7920 0.077 Uiso 1 1 calc R . .
H10B H 0.2778 0.8813 0.8530 0.077 Uiso 1 1 calc R . .
H10C H 0.2387 0.8129 0.7770 0.077 Uiso 1 1 calc R . .
C201 C 0.2058(2) 0.8314(3) 0.5977(3) 0.0546(13) Uani 1 1 d . . .
H20A H 0.1608 0.8523 0.5623 0.082 Uiso 1 1 calc R . .
H20B H 0.2041 0.7855 0.6377 0.082 Uiso 1 1 calc R . .
H20C H 0.2255 0.8059 0.5608 0.082 Uiso 1 1 calc R . .
C301 C 0.2605(3) 0.9900(4) 0.5199(3) 0.0562(13) Uani 1 1 d . . .
H30A H 0.2153 1.0116 0.4871 0.084 Uiso 1 1 calc R . .
H30B H 0.2663 0.9320 0.4970 0.084 Uiso 1 1 calc R . .
H30C H 0.2922 1.0331 0.5152 0.084 Uiso 1 1 calc R . .
C401 C 0.3252(2) 1.1356(3) 0.6654(3) 0.0491(12) Uani 1 1 d . . .
H40A H 0.2867 1.1749 0.6392 0.074 Uiso 1 1 calc R . .
H40B H 0.3485 1.1314 0.6276 0.074 Uiso 1 1 calc R . .
H40C H 0.3552 1.1602 0.7210 0.074 Uiso 1 1 calc R . .
C501 C 0.3217(2) 1.0606(4) 0.8389(3) 0.0533(12) Uani 1 1 d . . .
H50A H 0.3508 1.1102 0.8393 0.080 Uiso 1 1 calc R . .
H50B H 0.3461 1.0192 0.8857 0.080 Uiso 1 1 calc R . .
H50C H 0.2832 1.0842 0.8467 0.080 Uiso 1 1 calc R . .
C601 C 0.4811(2) 0.7544(3) 0.6483(3) 0.0404(10) Uani 1 1 d . . .
H60A H 0.5114 0.7579 0.6197 0.061 Uiso 1 1 calc R . .
H60B H 0.4352 0.7529 0.6050 0.061 Uiso 1 1 calc R . .
H60C H 0.4903 0.6999 0.6831 0.061 Uiso 1 1 calc R . .
C701 C 0.4662(2) 0.9579(3) 0.5866(3) 0.0403(10) Uani 1 1 d . . .
H70A H 0.4435 1.0157 0.5783 0.061 Uiso 1 1 calc R . .
H70B H 0.4367 0.9142 0.5461 0.061 Uiso 1 1 calc R . .
H70C H 0.5064 0.9646 0.5764 0.061 Uiso 1 1 calc R . .
C801 C 0.5000 1.0832(4) 0.7500 0.0375(13) Uani 1 2 d S . .
H80A H 0.4560 1.1050 0.7116 0.056 Uiso 0.50 1 calc PR . .
H80B H 0.5330 1.1050 0.7300 0.056 Uiso 0.50 1 calc PR . .
H80C H 0.5110 1.1050 0.8083 0.056 Uiso 0.50 1 calc PR . .
B B 0.5000 0.4185(4) 0.7500 0.0213(11) Uani 1 2 d S . .
F10 F 0.41601(11) 0.53909(14) 0.61742(14) 0.0340(5) Uani 1 1 d . . .
F11 F 0.33350(12) 0.66483(16) 0.62811(17) 0.0499(7) Uani 1 1 d . . .
F12 F 0.31642(13) 0.68645(18) 0.77555(19) 0.0579(8) Uani 1 1 d . . .
F13 F 0.38344(14) 0.57897(19) 0.91256(17) 0.0553(7) Uani 1 1 d . . .
F14 F 0.46693(12) 0.45773(16) 0.90600(14) 0.0399(6) Uani 1 1 d . . .
F16 F 0.57962(10) 0.30232(14) 0.69829(13) 0.0303(5) Uani 1 1 d . . .
F17 F 0.54201(12) 0.18806(17) 0.56835(15) 0.0434(6) Uani 1 1 d . . .
F18 F 0.41088(12) 0.16833(16) 0.46182(14) 0.0431(6) Uani 1 1 d . . .
F19 F 0.31889(10) 0.26578(16) 0.49274(14) 0.0375(5) Uani 1 1 d . . .
F20 F 0.35492(10) 0.37838(15) 0.62274(14) 0.0314(5) Uani 1 1 d . . .
Sn1 Sn 0.374803(12) 0.907810(18) 0.721961(17) 0.02989(9) Uani 1 1 d . . .

loop_
_atom_site_aniso_label
_atom_site_aniso_U_11
_atom_site_aniso_U_22
_atom_site_aniso_U_33
_atom_site_aniso_U_23
_atom_site_aniso_U_13
_atom_site_aniso_U_12
C1 0.0295(19) 0.040(2) 0.031(2) 0.0067(17) 0.0145(16) 0.0058(17)
C2 0.0311(19) 0.031(2) 0.033(2) 0.0003(17) 0.0076(16) 0.0003(17)
C3 0.031(2) 0.035(2) 0.0246(19) 0.0055(16) 0.0087(16) 0.0019(16)
C4 0.0187(17) 0.0273(19) 0.037(2) 0.0044(16) 0.0062(15) 0.0018(14)
C5 0.0251(18) 0.036(2) 0.030(2) -0.0043(16) 0.0113(16) 0.0044(16)
C6 0.034(2) 0.0289(19) 0.0280(19) -0.0040(16) 0.0159(16) -0.0010(16)
C7 0.0274(18) 0.032(2) 0.0218(18) 0.0011(15) 0.0121(15) 0.0019(15)
C8 0.019(2) 0.028(3) 0.028(3) 0.000 0.013(2) 0.000
C9 0.0244(18) 0.0246(18) 0.0276(19) -0.0061(15) 0.0080(15) -0.0037(14)
C10 0.0267(19) 0.0279(19) 0.030(2) -0.0050(16) 0.0086(16) -0.0013(15)
C11 0.030(2) 0.027(2) 0.043(2) -0.0046(17) 0.0054(18) 0.0018(16)
C12 0.029(2) 0.035(2) 0.053(3) -0.015(2) 0.0102(19) 0.0076(17)
C13 0.037(2) 0.041(2) 0.042(2) -0.0193(19) 0.0175(19) -0.0017(18)
C14 0.0271(19) 0.032(2) 0.032(2) -0.0077(17) 0.0090(16) -0.0010(16)
C15 0.0225(16) 0.0233(17) 0.0173(16) 0.0046(13) 0.0087(13) 0.0004(13)
C16 0.0234(17) 0.0296(19) 0.0217(18) 0.0041(15) 0.0086(14) 0.0026(14)
C17 0.035(2) 0.0308(19) 0.0222(18) 0.0013(15) 0.0145(16) 0.0090(16)
C18 0.041(2) 0.0283(19) 0.0173(18) -0.0032(15) 0.0109(16) -0.0024(16)
C19 0.0252(18) 0.0312(19) 0.0209(18) 0.0028(15) 0.0059(14) -0.0030(15)
C20 0.0239(17) 0.0249(17) 0.0237(18) 0.0056(14) 0.0122(14) 0.0019(14)
C101 0.047(3) 0.064(3) 0.056(3) 0.018(2) 0.034(2) 0.003(2)
C201 0.048(3) 0.046(3) 0.057(3) -0.009(2) 0.009(2) -0.013(2)
C301 0.060(3) 0.074(4) 0.027(2) 0.013(2) 0.010(2) -0.001(3)
C401 0.034(2) 0.032(2) 0.071(3) 0.013(2) 0.011(2) 0.0014(19)
C501 0.048(3) 0.065(3) 0.044(3) -0.019(2) 0.016(2) 0.004(2)
C601 0.054(3) 0.033(2) 0.036(2) -0.0085(18) 0.021(2) -0.0008(19)
C701 0.048(2) 0.048(3) 0.026(2) 0.0054(19) 0.0174(19) 0.006(2)
C801 0.032(3) 0.032(3) 0.048(4) 0.000 0.016(3) 0.000
B 0.023(3) 0.020(3) 0.021(3) 0.000 0.009(2) 0.000
F10 0.0350(12) 0.0316(12) 0.0308(12) 0.0025(9) 0.0089(10) 0.0038(9)
F11 0.0446(14) 0.0371(13) 0.0514(16) 0.0012(12) 0.0028(12) 0.0167(11)
F12 0.0471(15) 0.0494(16) 0.0729(19) -0.0192(14) 0.0203(14) 0.0187(13)
F13 0.0587(17) 0.0663(18) 0.0483(16) -0.0212(14) 0.0296(13) 0.0105(14)
F14 0.0484(14) 0.0469(14) 0.0271(12) -0.0056(10) 0.0183(11) 0.0085(11)
F16 0.0217(10) 0.0393(12) 0.0275(11) -0.0023(9) 0.0078(9) 0.0057(9)
F17 0.0425(13) 0.0534(15) 0.0344(13) -0.0094(11) 0.0158(11) 0.0174(12)
F18 0.0486(14) 0.0450(14) 0.0284(12) -0.0159(11) 0.0084(11) 0.0002(11)
F19 0.0273(11) 0.0469(14) 0.0299(12) -0.0055(10) 0.0033(9) -0.0059(10)
F20 0.0203(10) 0.0390(12) 0.0344(12) -0.0072(10) 0.0108(9) 0.0013(9)
Sn1 0.02422(13) 0.03109(14) 0.03609(16) 0.00285(12) 0.01414(11) 0.00314(11)

loop_
_atom_type_symbol
_atom_type_description
_atom_type_scat_dispersion_real
_atom_type_scat_dispersion_imag
_atom_type_scat_source
C C 0.0033 0.0016 'International Tables Vol C Tables 4.2.6.8 and 6.1.1.4'
H H 0.0000 0.0000 'International Tables Vol C Tables 4.2.6.8 and 6.1.1.4'
B B 0.0013 0.0007 'International Tables Vol C Tables 4.2.6.8 and 6.1.1.4'
F F 0.0171 0.0103 'International Tables Vol C Tables 4.2.6.8 and 6.1.1.4'
Sn Sn -0.6537 1.4246 'International Tables Vol C Tables 4.2.6.8 and 6.1.1.4'

loop_
_geom_angle_atom_site_label_1
_geom_angle_atom_site_label_2
_geom_angle_atom_site_label_3
_geom_angle
_geom_angle_site_symmetry_1
_geom_angle_site_symmetry_3
_geom_angle_publ_flag
C2 C1 C5 108.7(3) . . ?
C2 C1 C101 125.6(4) . . ?
C5 C1 C101 125.6(4) . . ?
C2 C1 Sn1 74.3(2) . . ?
C5 C1 Sn1 71.7(2) . . ?
C101 C1 Sn1 123.6(3) . . ?
C1 C2 C3 107.6(3) . . ?
C1 C2 C201 126.6(4) . . ?
C3 C2 C201 125.6(4) . . ?
C1 C2 Sn1 73.8(2) . . ?
C3 C2 Sn1 71.1(2) . . ?
C201 C2 Sn1 124.4(3) . . ?
C4 C3 C2 108.1(3) . . ?
C4 C3 C301 125.6(4) . . ?
C2 C3 C301 125.8(4) . . ?
C4 C3 Sn1 73.4(2) . . ?
C2 C3 Sn1 76.2(2) . . ?
C301 C3 Sn1 122.9(3) . . ?
C3 C4 C5 107.8(3) . . ?
C3 C4 C401 125.5(4) . . ?
C5 C4 C401 126.1(4) . . ?
C3 C4 Sn1 73.6(2) . . ?
C5 C4 Sn1 73.9(2) . . ?
C401 C4 Sn1 125.1(3) . . ?
C1 C5 C4 107.8(3) . . ?
C1 C5 C501 125.8(4) . . ?
C4 C5 C501 126.2(4) . . ?
C1 C5 Sn1 75.8(2) . . ?
C4 C5 Sn1 73.1(2) . . ?
C501 C5 Sn1 121.2(3) . . ?
C6 C6 C7 108.0(2) 2_656 . ?
C6 C6 C601 126.8(2) 2_656 . ?
C7 C6 C601 125.2(3) . . ?
C8 C7 C6 108.4(3) . . ?
C8 C7 C701 125.1(3) . . ?
C6 C7 C701 126.4(3) . . ?
C7 C8 C7 107.2(4) 2_656 . ?
C7 C8 C801 126.4(2) 2_656 . ?
C7 C8 C801 126.4(2) . . ?
C10 C9 C14 112.9(3) . . ?
C10 C9 B 120.1(3) . . ?
C14 C9 B 126.8(3) . . ?
F10 C10 C11 116.3(3) . . ?
F10 C10 C9 119.2(3) . . ?
C11 C10 C9 124.5(4) . . ?
F11 C11 C12 119.7(4) . . ?
F11 C11 C10 121.1(4) . . ?
C12 C11 C10 119.2(4) . . ?
F12 C12 C11 120.4(4) . . ?
F12 C12 C13 119.9(4) . . ?
C11 C12 C13 119.6(4) . . ?
F13 C13 C12 120.2(4) . . ?
F13 C13 C14 120.4(4) . . ?
C12 C13 C14 119.4(4) . . ?
F14 C14 C13 114.4(4) . . ?
F14 C14 C9 121.2(3) . . ?
C13 C14 C9 124.4(4) . . ?
C16 C15 C20 112.7(3) . . ?
C16 C15 B 118.9(3) . . ?
C20 C15 B 128.4(3) . . ?
F16 C16 C17 115.8(3) . . ?
F16 C16 C15 119.3(3) . . ?
C17 C16 C15 124.9(3) . . ?
F17 C17 C18 120.3(3) . . ?
F17 C17 C16 120.2(3) . . ?
C18 C17 C16 119.4(3) . . ?
F18 C18 C19 121.1(3) . . ?
F18 C18 C17 120.4(3) . . ?
C19 C18 C17 118.5(3) . . ?
F19 C19 C18 119.4(3) . . ?
F19 C19 C20 120.3(3) . . ?
C18 C19 C20 120.3(3) . . ?
F20 C20 C19 115.5(3) . . ?
F20 C20 C15 120.4(3) . . ?
C19 C20 C15 124.1(3) . . ?
C1 C101 H10A 109.5 . . ?
C1 C101 H10B 109.5 . . ?
H10A C101 H10B 109.5 . . ?
C1 C101 H10C 109.5 . . ?
H10A C101 H10C 109.5 . . ?
H10B C101 H10C 109.5 . . ?
C2 C201 H20A 109.5 . . ?
C2 C201 H20B 109.5 . . ?
H20A C201 H20B 109.5 . . ?
C2 C201 H20C 109.5 . . ?
H20A C201 H20C 109.5 . . ?
H20B C201 H20C 109.5 . . ?
C3 C301 H30A 109.5 . . ?
C3 C301 H30B 109.5 . . ?
H30A C301 H30B 109.5 . . ?
C3 C301 H30C 109.5 . . ?
H30A C301 H30C 109.5 . . ?
H30B C301 H30C 109.5 . . ?
C4 C401 H40A 109.5 . . ?
C4 C401 H40B 109.5 . . ?
H40A C401 H40B 109.5 . . ?
C4 C401 H40C 109.5 . . ?
H40A C401 H40C 109.5 . . ?
H40B C401 H40C 109.5 . . ?
C5 C501 H50A 109.5 . . ?
C5 C501 H50B 109.5 . . ?
H50A C501 H50B 109.5 . . ?
C5 C501 H50C 109.5 . . ?
H50A C501 H50C 109.5 . . ?
H50B C501 H50C 109.5 . . ?
C6 C601 H60A 109.5 . . ?
C6 C601 H60B 109.5 . . ?
H60A C601 H60B 109.5 . . ?
C6 C601 H60C 109.5 . . ?
H60A C601 H60C 109.5 . . ?
H60B C601 H60C 109.5 . . ?
C7 C701 H70A 109.5 . . ?
C7 C701 H70B 109.5 . . ?
H70A C701 H70B 109.5 . . ?
C7 C701 H70C 109.5 . . ?
H70A C701 H70C 109.5 . . ?
H70B C701 H70C 109.5 . . ?
C8 C801 H80A 109.5 . . ?
C8 C801 H80B 109.5 . . ?
H80A C801 H80B 109.5 . . ?
C8 C801 H80C 109.5 . . ?
H80A C801 H80C 109.5 . . ?
H80B C801 H80C 109.5 . . ?
C15 B C15 102.7(4) . 2_656 ?
C15 B C9 115.11(17) . . ?
C15 B C9 111.32(17) 2_656 . ?
C15 B C9 111.32(17) . 2_656 ?
C15 B C9 115.11(17) 2_656 2_656 ?
C9 B C9 101.8(4) . 2_656 ?
C4 Sn1 C3 32.97(12) . . ?
C4 Sn1 C5 32.99(13) . . ?
C3 Sn1 C5 54.52(13) . . ?
C4 Sn1 C1 53.97(12) . . ?
C3 Sn1 C1 53.78(12) . . ?
C5 Sn1 C1 32.51(13) . . ?
C4 Sn1 C2 54.14(12) . . ?
C3 Sn1 C2 32.76(12) . . ?
C5 Sn1 C2 53.80(13) . . ?
C1 Sn1 C2 31.86(13) . . ?

loop_
_geom_bond_atom_site_label_1
_geom_bond_atom_site_label_2
_geom_bond_distance
_geom_bond_site_symmetry_2
_geom_bond_publ_flag
C1 C2 1.412(6) . ?
C1 C5 1.425(6) . ?
C1 C101 1.501(6) . ?
C1 Sn1 2.570(4) . ?
C2 C3 1.436(6) . ?
C2 C201 1.504(6) . ?
C2 Sn1 2.576(4) . ?
C3 C4 1.424(5) . ?
C3 C301 1.503(6) . ?
C3 Sn1 2.510(4) . ?
C4 C5 1.427(6) . ?
C4 C401 1.501(6) . ?
C4 Sn1 2.507(4) . ?
C5 C501 1.507(6) . ?
C5 Sn1 2.517(4) . ?
C6 C6 1.419(7) 2_656 ?
C6 C7 1.432(5) . ?
C6 C601 1.507(5) . ?
C7 C8 1.431(5) . ?
C7 C701 1.505(5) . ?
C8 C7 1.431(5) 2_656 ?
C8 C801 1.501(7) . ?
C9 C10 1.394(5) . ?
C9 C14 1.398(5) . ?
C9 B 1.660(5) . ?
C10 F10 1.347(4) . ?
C10 C11 1.388(5) . ?
C11 F11 1.344(5) . ?
C11 C12 1.368(6) . ?
C12 F12 1.349(4) . ?
C12 C13 1.373(6) . ?
C13 F13 1.345(5) . ?
C13 C14 1.385(5) . ?
C14 F14 1.351(5) . ?
C15 C16 1.384(5) . ?
C15 C20 1.394(5) . ?
C15 B 1.657(5) . ?
C16 F16 1.360(4) . ?
C16 C17 1.378(5) . ?
C17 F17 1.350(4) . ?
C17 C18 1.374(5) . ?
C18 F18 1.347(4) . ?
C18 C19 1.367(5) . ?
C19 F19 1.352(4) . ?
C19 C20 1.374(5) . ?
C20 F20 1.349(4) . ?
C101 H10A 0.9800 . ?
C101 H10B 0.9800 . ?
C101 H10C 0.9800 . ?
C201 H20A 0.9800 . ?
C201 H20B 0.9800 . ?
C201 H20C 0.9800 . ?
C301 H30A 0.9800 . ?
C301 H30B 0.9800 . ?
C301 H30C 0.9800 . ?
C401 H40A 0.9800 . ?
C401 H40B 0.9800 . ?
C401 H40C 0.9800 . ?
C501 H50A 0.9800 . ?
C501 H50B 0.9800 . ?
C501 H50C 0.9800 . ?
C601 H60A 0.9800 . ?
C601 H60B 0.9800 . ?
C601 H60C 0.9800 . ?
C701 H70A 0.9800 . ?
C701 H70B 0.9800 . ?
C701 H70C 0.9800 . ?
C801 H80A 0.9800 . ?
C801 H80B 0.9800 . ?
C801 H80C 0.9800 . ?
B C15 1.657(5) 2_656 ?
B C9 1.660(5) 2_656 ?
